data_7032774
loop_
_publ_author_name
'Wang, Lei'
'Liu, Jun-Feng'
'Yang, Weiting'
'Yi, Fei-Yan'
'Dang, Song'
'Sun, Zhong-Ming'

_publ_section_title
;
 A nanosized heterometallic {Zn2Ru3} coordination cage templated by
 various polyoxometalates.
;
_journal_issue 46
_journal_name_full 'Dalton transactions (Cambridge, England : 2003)'
_journal_page_first 17244
_journal_page_last 17247
_journal_paper_doi 10.1039/c4dt02521k
_journal_volume 43
_journal_year 2014
_chemical_formula_sum 'C96 H66 N18 O58 Ru3 Si W12 Zn2'
_chemical_formula_weight 5067.91
_chemical_name_systematic
; 
 ? 
;
_space_group_IT_number 167
_symmetry_cell_setting trigonal
_symmetry_space_group_name_Hall '-R 3 2"c'
_symmetry_space_group_name_H-M 'R -3 c :H'
_atom_sites_solution_hydrogens geom
_atom_sites_solution_primary direct
_atom_sites_solution_secondary difmap
_audit_creation_method SHELXL-97
_cell_angle_alpha 90.00
_cell_angle_beta 90.00
_cell_angle_gamma 120.00
_cell_formula_units_Z 6
_cell_length_a 23.7147(6)
_cell_length_b 23.7147(6)
_cell_length_c 49.252(2)
_cell_measurement_temperature 293(2)
_cell_measurement_theta_max 27.49
_cell_measurement_theta_min 2.15
_cell_volume 23987.8(13)
_computing_structure_refinement 'SHELXL-97 (Sheldrick, 1997)'
_computing_structure_solution 'SHELXS-97 (Sheldrick, 1990)'
_diffrn_ambient_temperature 293(2)
_diffrn_measured_fraction_theta_full 0.998
_diffrn_measured_fraction_theta_max 0.998
_diffrn_radiation_monochromator graphite
_diffrn_radiation_source 'fine-focus sealed tube'
_diffrn_radiation_type MoK\a
_diffrn_radiation_wavelength 0.71073
_diffrn_reflns_av_R_equivalents 0.0730
_diffrn_reflns_av_sigmaI/netI 0.0315
_diffrn_reflns_limit_h_max 30
_diffrn_reflns_limit_h_min -30
_diffrn_reflns_limit_k_max 30
_diffrn_reflns_limit_k_min -30
_diffrn_reflns_limit_l_max 60
_diffrn_reflns_limit_l_min -63
_diffrn_reflns_number 61140
_diffrn_reflns_theta_full 27.49
_diffrn_reflns_theta_max 27.49
_diffrn_reflns_theta_min 2.15
_exptl_absorpt_coefficient_mu 9.243
_exptl_absorpt_correction_T_max 0.7635
_exptl_absorpt_correction_T_min 0.6834
_exptl_absorpt_correction_type multi-scan
_exptl_absorpt_process_details 'SADABS; Bruker, 2000'
_exptl_crystal_density_diffrn 2.105
_exptl_crystal_density_method 'not measured'
_exptl_crystal_F_000 13956
_platon_squeeze_details
;
;
_refine_diff_density_max 3.564
_refine_diff_density_min -1.708
_refine_diff_density_rms 0.248
_refine_ls_extinction_coef 0.000025(3)
_refine_ls_extinction_expression Fc^*^=kFc[1+0.001xFc^2^\l^3^/sin(2\q)]^-1/4^
_refine_ls_extinction_method SHELXL
_refine_ls_goodness_of_fit_ref 1.139
_refine_ls_hydrogen_treatment constr
_refine_ls_matrix_type full
_refine_ls_number_parameters 288
_refine_ls_number_reflns 6120
_refine_ls_number_restraints 0
_refine_ls_restrained_S_all 1.139
_refine_ls_R_factor_all 0.0790
_refine_ls_R_factor_gt 0.0740
_refine_ls_shift/su_max 0.001
_refine_ls_shift/su_mean 0.000
_refine_ls_structure_factor_coef Fsqd
_refine_ls_weighting_details 'calc w=1/[\s^2^(Fo^2^)+(0.0560P)^2^+1839.3994P] where P=(Fo^2^+2Fc^2^)/3'
_refine_ls_weighting_scheme calc
_refine_ls_wR_factor_gt 0.1768
_refine_ls_wR_factor_ref 0.1805
_reflns_number_gt 5813
_reflns_number_total 6120
_reflns_threshold_expression >2sigma(I)
_cod_data_source_file c4dt02521k2.cif
_cod_data_source_block 1
_cod_depositor_comments
;
The following automatic conversions were performed:

'_symmetry_cell_setting' value 'Trigonal' changed to 'trigonal'
according to
/usr/data/users/saulius/crontab/automatic-downloads/rss-feeds/RSC/lib/dictionaries/cif_core.dic
dictionary named 'cif_core.dic' version 2.4.2 from 2011-04-26.

Automatic conversion script
Id: cif_fix_values 2827 2014-09-09 07:05:25Z andrius 

 Adding full bibliography for 7032774--7032777.cif.
;
_cod_original_cell_volume 23987.6(15)
_cod_original_sg_symbol_H-M R-3C
_cod_database_code 7032774

loop_
_symmetry_equiv_pos_as_xyz
'x, y, z'
'-y, x-y, z'
'-x+y, -x, z'
'y, x, -z+1/2'
'x-y, -y, -z+1/2'
'-x, -x+y, -z+1/2'
'x+2/3, y+1/3, z+1/3'
'-y+2/3, x-y+1/3, z+1/3'
'-x+y+2/3, -x+1/3, z+1/3'
'y+2/3, x+1/3, -z+5/6'
'x-y+2/3, -y+1/3, -z+5/6'
'-x+2/3, -x+y+1/3, -z+5/6'
'x+1/3, y+2/3, z+2/3'
'-y+1/3, x-y+2/3, z+2/3'
'-x+y+1/3, -x+2/3, z+2/3'
'y+1/3, x+2/3, -z+7/6'
'x-y+1/3, -y+2/3, -z+7/6'
'-x+1/3, -x+y+2/3, -z+7/6'
'-x, -y, -z'
'y, -x+y, -z'
'x-y, x, -z'
'-y, -x, z-1/2'
'-x+y, y, z-1/2'
'x, x-y, z-1/2'
'-x+2/3, -y+1/3, -z+1/3'
'y+2/3, -x+y+1/3, -z+1/3'
'x-y+2/3, x+1/3, -z+1/3'
'-y+2/3, -x+1/3, z-1/6'
'-x+y+2/3, y+1/3, z-1/6'
'x+2/3, x-y+1/3, z-1/6'
'-x+1/3, -y+2/3, -z+2/3'
'y+1/3, -x+y+2/3, -z+2/3'
'x-y+1/3, x+2/3, -z+2/3'
'-y+1/3, -x+2/3, z+1/6'
'-x+y+1/3, y+2/3, z+1/6'
'x+1/3, x-y+2/3, z+1/6'

loop_
_atom_site_label
_atom_site_type_symbol
_atom_site_fract_x
_atom_site_fract_y
_atom_site_fract_z
_atom_site_U_iso_or_equiv
_atom_site_adp_type
_atom_site_occupancy
_atom_site_symmetry_multiplicity
_atom_site_calc_flag
_atom_site_refinement_flags
Zn1 Zn 0.6667 1.3333 0.16443(6) 0.0543(7) Uani 1 3 d S
Ru1 Ru 0.33154(7) 0.99820(7) 0.0833 0.0537(4) Uani 1 2 d S
W1 W 0.15596(3) 1.01467(3) 0.000780(12) 0.0471(2) Uani 1 1 d .
W2 W 0.05441(3) 0.95492(3) 0.058480(10) 0.04020(18) Uani 1 1 d .
Si1 Si 0.0000 1.0000 0.0000 0.043(2) Uani 1 6 d S
O1 O 0.5964(7) 1.2564(7) 0.1474(3) 0.093(5) Uani 1 1 d .
O2 O 0.5391(8) 1.2168(11) 0.1839(3) 0.154(10) Uani 1 1 d .
O3 O 0.1494(8) 1.0274(6) -0.0371(3) 0.089(5) Uani 1 1 d .
O4 O 0.2297(5) 1.0212(6) 0.0012(2) 0.060(3) Uani 1 1 d .
O5 O 0.1028(7) 0.9224(7) -0.0063(3) 0.099(6) Uani 1 1 d .
O6 O 0.1339(7) 0.9944(6) 0.0378(3) 0.090(5) Uani 1 1 d .
O7 O 0.0428(9) 0.9671(9) 0.0121(3) 0.106(5) Uani 1 1 d .
O8 O 0.0000 1.0000 0.0326(8) 0.111(10) Uani 1 3 d S
O9 O 0.0780(6) 0.9351(6) 0.0865(2) 0.073(4) Uani 1 1 d .
O10 O -0.0326(6) 0.9257(6) 0.0682(3) 0.080(4) Uani 1 1 d .
N1 N 0.2605(6) 0.9437(7) 0.1118(3) 0.067(4) Uani 1 1 d .
N2 N 0.3783(6) 0.9438(6) 0.0839(3) 0.059(3) Uani 1 1 d .
N3 N 0.3952(6) 1.0676(6) 0.1096(2) 0.050(3) Uani 1 1 d .
C1 C 0.5447(8) 1.2151(8) 0.1597(2) 0.053(4) Uani 1 1 d .
C2 C 0.4945(9) 1.1651(8) 0.1425(4) 0.064(4) Uani 1 1 d .
C3 C 0.4379(8) 1.1146(9) 0.1535(3) 0.064(4) Uani 1 1 d .
H3A H 0.4312 1.1125 0.1722 0.077 Uiso 1 1 calc R
C4 C 0.3905(8) 1.0664(9) 0.1365(4) 0.072(5) Uani 1 1 d .
H4A H 0.3540 1.0319 0.1445 0.086 Uiso 1 1 calc R
C5 C 0.4486(7) 1.1174(7) 0.0985(3) 0.058(4) Uani 1 1 d .
C6 C 0.5001(7) 1.1675(8) 0.1145(3) 0.055(4) Uani 1 1 d .
H6A H 0.5366 1.2010 0.1061 0.066 Uiso 1 1 calc R
C7 C 0.3605(8) 0.9003(9) 0.0635(3) 0.058(4) Uani 1 1 d .
C8 C 0.3943(12) 0.8671(9) 0.0594(5) 0.092(7) Uani 1 1 d .
H8A H 0.3811 0.8359 0.0458 0.110 Uiso 1 1 calc R
C9 C 0.4477(13) 0.8801(16) 0.0755(6) 0.112(10) Uani 1 1 d .
H9A H 0.4724 0.8604 0.0721 0.134 Uiso 1 1 calc R
C10 C 0.4624(11) 0.9230(13) 0.0966(7) 0.109(10) Uani 1 1 d .
H10A H 0.4961 0.9310 0.1085 0.130 Uiso 1 1 calc R
C11 C 0.4272(8) 0.9543(11) 0.1002(4) 0.078(6) Uani 1 1 d .
H11A H 0.4380 0.9837 0.1144 0.094 Uiso 1 1 calc R
C12 C 0.2195(9) 0.9695(11) 0.1177(4) 0.074(5) Uani 1 1 d .
C13 C 0.1714(11) 0.9358(15) 0.1347(5) 0.118(10) Uani 1 1 d .
H13A H 0.1427 0.9511 0.1377 0.142 Uiso 1 1 calc R
C14 C 0.1591(12) 0.8796(17) 0.1485(6) 0.147(15) Uani 1 1 d .
H14A H 0.1243 0.8583 0.1604 0.177 Uiso 1 1 calc R
C15 C 0.2021(11) 0.8575(14) 0.1434(6) 0.128(12) Uani 1 1 d .
H15A H 0.1992 0.8224 0.1530 0.154 Uiso 1 1 calc R
C16 C 0.2504(11) 0.8892(10) 0.1233(6) 0.121(11) Uani 1 1 d .
H16A H 0.2756 0.8712 0.1180 0.145 Uiso 1 1 calc R
O1W O 0.6667 1.3333 0.2034(4) 0.072(6) Uani 1 3 d S

loop_
_atom_site_aniso_label
_atom_site_aniso_U_11
_atom_site_aniso_U_22
_atom_site_aniso_U_33
_atom_site_aniso_U_23
_atom_site_aniso_U_13
_atom_site_aniso_U_12
Zn1 0.0644(12) 0.0644(12) 0.0341(13) 0.000 0.000 0.0322(6)
Ru1 0.0495(7) 0.0495(7) 0.0609(10) 0.0112(4) -0.0112(4) 0.0240(8)
W1 0.0362(3) 0.0547(4) 0.0556(4) -0.0115(3) -0.0063(2) 0.0267(3)
W2 0.0464(3) 0.0469(3) 0.0262(3) 0.0035(2) -0.00344(19) 0.0225(2)
Si1 0.052(3) 0.052(3) 0.024(4) 0.000 0.000 0.0262(16)
O1 0.085(10) 0.089(10) 0.058(8) -0.010(7) 0.010(7) 0.007(8)
O2 0.067(10) 0.21(2) 0.069(10) -0.029(12) 0.010(8) -0.017(12)
O3 0.161(14) 0.075(8) 0.066(7) -0.027(6) -0.056(8) 0.085(10)
O4 0.044(6) 0.088(8) 0.049(6) 0.006(5) 0.005(4) 0.034(6)
O5 0.074(9) 0.095(10) 0.061(7) -0.028(7) 0.024(6) -0.007(8)
O6 0.092(10) 0.057(7) 0.069(8) -0.025(6) 0.036(7) -0.002(7)
O7 0.131(14) 0.117(13) 0.060(8) 0.010(9) -0.011(9) 0.054(12)
O8 0.077(11) 0.077(11) 0.18(3) 0.000 0.000 0.039(5)
O9 0.067(7) 0.058(7) 0.072(7) 0.023(6) -0.026(6) 0.015(6)
O10 0.047(6) 0.051(6) 0.151(13) -0.007(8) -0.005(7) 0.032(6)
N1 0.045(7) 0.058(8) 0.074(9) 0.022(7) -0.011(6) 0.007(6)
N2 0.050(7) 0.054(8) 0.071(8) 0.020(7) -0.007(6) 0.024(6)
N3 0.045(6) 0.060(7) 0.047(6) 0.004(6) -0.004(5) 0.028(6)
C1 0.062(9) 0.077(11) 0.019(5) 0.000(6) 0.007(6) 0.034(8)
C2 0.060(10) 0.057(10) 0.066(10) -0.002(8) 0.011(8) 0.022(8)
C3 0.055(9) 0.079(12) 0.049(8) 0.015(8) 0.011(7) 0.027(9)
C4 0.053(10) 0.073(12) 0.078(12) 0.028(10) 0.020(9) 0.023(9)
C5 0.040(7) 0.039(7) 0.087(11) 0.010(7) -0.008(7) 0.013(6)
C6 0.038(7) 0.059(9) 0.053(8) 0.002(7) 0.000(6) 0.013(7)
C7 0.066(10) 0.065(10) 0.044(8) 0.004(7) 0.006(7) 0.033(8)
C8 0.096(16) 0.047(10) 0.14(2) 0.019(11) 0.043(15) 0.042(11)
C9 0.094(18) 0.13(2) 0.15(2) 0.07(2) 0.062(17) 0.085(19)
C10 0.065(13) 0.093(17) 0.19(3) 0.035(19) 0.004(16) 0.055(13)
C11 0.049(9) 0.110(16) 0.077(12) 0.013(11) -0.010(8) 0.041(10)
C12 0.058(10) 0.114(16) 0.057(10) 0.010(10) -0.023(8) 0.048(11)
C13 0.068(14) 0.18(3) 0.13(2) 0.06(2) 0.025(14) 0.075(17)
C14 0.067(15) 0.20(3) 0.14(2) 0.11(2) 0.020(15) 0.039(18)
C15 0.057(12) 0.14(2) 0.19(3) 0.11(2) 0.043(15) 0.048(14)
C16 0.082(15) 0.058(12) 0.19(3) 0.068(15) -0.021(16) 0.014(11)
O1W 0.076(9) 0.076(9) 0.065(13) 0.000 0.000 0.038(4)

loop_
_atom_type_symbol
_atom_type_description
_atom_type_scat_dispersion_real
_atom_type_scat_dispersion_imag
_atom_type_scat_source
C C 0.0033 0.0016 'International Tables Vol C Tables 4.2.6.8 and 6.1.1.4'
H H 0.0000 0.0000 'International Tables Vol C Tables 4.2.6.8 and 6.1.1.4'
N N 0.0061 0.0033 'International Tables Vol C Tables 4.2.6.8 and 6.1.1.4'
O O 0.0106 0.0060 'International Tables Vol C Tables 4.2.6.8 and 6.1.1.4'
Si Si 0.0817 0.0704 'International Tables Vol C Tables 4.2.6.8 and 6.1.1.4'
W W -0.8490 6.8722 'International Tables Vol C Tables 4.2.6.8 and 6.1.1.4'
Ru Ru -1.2594 0.8363 'International Tables Vol C Tables 4.2.6.8 and 6.1.1.4'
Zn Zn 0.2839 1.4301 'International Tables Vol C Tables 4.2.6.8 and 6.1.1.4'

loop_
_geom_angle_atom_site_label_1
_geom_angle_atom_site_label_2
_geom_angle_atom_site_label_3
_geom_angle
_geom_angle_site_symmetry_1
_geom_angle_site_symmetry_3
O1W Zn1 O1 115.6(4) . 2_775
O1W Zn1 O1 115.6(4) . .
O1 Zn1 O1 102.7(5) 2_775 .
O1W Zn1 O1 115.6(4) . 3_575
O1 Zn1 O1 102.7(5) 2_775 3_575
O1 Zn1 O1 102.7(5) . 3_575
N3 Ru1 N3 78.9(7) 16_454 .
N3 Ru1 N1 96.8(5) 16_454 16_454
N3 Ru1 N1 172.7(6) . 16_454
N3 Ru1 N1 172.7(6) 16_454 .
N3 Ru1 N1 96.8(5) . .
N1 Ru1 N1 88.1(8) 16_454 .
N3 Ru1 N2 94.8(5) 16_454 16_454
N3 Ru1 N2 89.1(5) . 16_454
N1 Ru1 N2 97.1(6) 16_454 16_454
N1 Ru1 N2 79.3(6) . 16_454
N3 Ru1 N2 89.1(5) 16_454 .
N3 Ru1 N2 94.8(5) . .
N1 Ru1 N2 79.3(6) 16_454 .
N1 Ru1 N2 97.1(6) . .
N2 Ru1 N2 175.0(7) 16_454 .
O4 W1 O6 98.9(6) . .
O4 W1 O5 99.7(7) . 21_665
O6 W1 O5 92.0(6) . 21_665
O4 W1 O3 99.3(6) . .
O6 W1 O3 161.5(7) . .
O5 W1 O3 88.3(5) 21_665 .
O4 W1 O5 99.6(7) . .
O6 W1 O5 86.9(5) . .
O5 W1 O5 160.7(11) 21_665 .
O3 W1 O5 86.8(6) . .
O4 W1 O7 156.2(6) . 21_665
O6 W1 O7 99.7(6) . 21_665
O5 W1 O7 65.0(7) 21_665 21_665
O3 W1 O7 63.7(6) . 21_665
O5 W1 O7 96.1(7) . 21_665
O4 W1 O7 155.5(6) . .
O6 W1 O7 63.5(6) . .
O5 W1 O7 98.0(8) 21_665 .
O3 W1 O7 98.1(6) . .
O5 W1 O7 64.3(6) . .
O7 W1 O7 48.3(7) 21_665 .
O9 W2 O10 98.5(7) . .
O9 W2 O3 100.9(7) . 20_455
O10 W2 O3 90.3(6) . 20_455
O9 W2 O10 99.2(7) . 2_675
O10 W2 O10 88.2(7) . 2_675
O3 W2 O10 159.8(7) 20_455 2_675
O9 W2 O6 101.2(7) . .
O10 W2 O6 160.2(7) . .
O3 W2 O6 87.2(5) 20_455 .
O10 W2 O6 87.4(5) 2_675 .
O9 W2 O7 159.2(7) . .
O10 W2 O7 96.8(7) . .
O3 W2 O7 64.9(6) 20_455 .
O10 W2 O7 95.2(7) 2_675 .
O6 W2 O7 64.5(7) . .
O9 W2 O8 154.8(9) . .
O10 W2 O8 64.3(7) . .
O3 W2 O8 97.6(8) 20_455 .
O10 W2 O8 63.7(7) 2_675 .
O6 W2 O8 96.6(8) . .
O7 W2 O8 46.0(9) . .
O8 Si1 O8 179.997(2) 19_575 .
O8 Si1 O7 69.1(6) 19_575 20_455
O8 Si1 O7 110.9(6) . 20_455
O8 Si1 O7 110.9(6) 19_575 3_465
O8 Si1 O7 69.1(6) . 3_465
O7 Si1 O7 72.0(6) 20_455 3_465
O8 Si1 O7 69.1(6) 19_575 21_665
O8 Si1 O7 110.9(6) . 21_665
O7 Si1 O7 108.0(6) 20_455 21_665
O7 Si1 O7 179.991(3) 3_465 21_665
O8 Si1 O7 110.9(6) 19_575 2_675
O8 Si1 O7 69.1(6) . 2_675
O7 Si1 O7 179.990(5) 20_455 2_675
O7 Si1 O7 108.0(6) 3_465 2_675
O7 Si1 O7 72.0(6) 21_665 2_675
O8 Si1 O7 110.9(6) 19_575 .
O8 Si1 O7 69.1(6) . .
O7 Si1 O7 72.0(6) 20_455 .
O7 Si1 O7 108.0(6) 3_465 .
O7 Si1 O7 72.0(6) 21_665 .
O7 Si1 O7 108.0(6) 2_675 .
O8 Si1 O7 69.1(6) 19_575 19_575
O8 Si1 O7 110.9(6) . 19_575
O7 Si1 O7 108.0(6) 20_455 19_575
O7 Si1 O7 72.0(6) 3_465 19_575
O7 Si1 O7 108.0(6) 21_665 19_575
O7 Si1 O7 72.0(6) 2_675 19_575
O7 Si1 O7 180.0(9) . 19_575
C1 O1 Zn1 124.0(11) . .
W1 O3 W2 134.7(9) . 21_665
W1 O5 W1 135.5(9) 20_455 .
W1 O6 W2 135.5(9) . .
Si1 O7 W2 123.0(10) . .
Si1 O7 W1 119.9(8) . 20_455
W2 O7 W1 96.5(6) . 20_455
Si1 O7 W1 119.7(8) . .
W2 O7 W1 96.4(6) . .
W1 O7 W1 95.1(7) 20_455 .
Si1 O8 W2 121.9(8) . 3_465
Si1 O8 W2 121.9(8) . 2_675
W2 O8 W2 94.6(10) 3_465 2_675
Si1 O8 W2 121.9(8) . .
W2 O8 W2 94.6(10) 3_465 .
W2 O8 W2 94.6(10) 2_675 .
W2 O10 W2 137.1(8) . 3_465
C16 N1 C12 120.5(19) . .
C16 N1 Ru1 126.5(18) . .
C12 N1 Ru1 113.0(11) . .
C11 N2 C7 120.3(17) . .
C11 N2 Ru1 125.3(14) . .
C7 N2 Ru1 113.9(10) . .
C4 N3 C5 117.2(14) . .
C4 N3 Ru1 126.4(11) . .
C5 N3 Ru1 116.4(10) . .
O2 C1 O1 121.7(17) . .
O2 C1 C2 123.0(16) . .
O1 C1 C2 115.2(12) . .
C6 C2 C3 117.1(16) . .
C6 C2 C1 121.6(15) . .
C3 C2 C1 121.2(16) . .
C2 C3 C4 120.2(15) . .
N3 C4 C3 123.4(15) . .
N3 C5 C6 122.8(15) . .
N3 C5 C5 114.1(9) . 16_454
C6 C5 C5 123.1(9) . 16_454
C2 C6 C5 119.2(15) . .
N2 C7 C8 119.5(18) . .
N2 C7 C12 116.8(16) . 16_454
C8 C7 C12 123.4(19) . 16_454
C7 C8 C9 121(2) . .
C10 C9 C8 118(2) . .
C9 C10 C11 120(2) . .
N2 C11 C10 122(2) . .
C13 C12 N1 116(2) . .
C13 C12 C7 128(2) . 16_454
N1 C12 C7 115.3(16) . 16_454
C12 C13 C14 127(3) . .
C15 C14 C13 116(2) . .
C14 C15 C16 119(2) . .
N1 C16 C15 122(3) . .

loop_
_geom_bond_atom_site_label_1
_geom_bond_atom_site_label_2
_geom_bond_distance
_geom_bond_site_symmetry_2
Zn1 O1W 1.92(2) .
Zn1 O1 1.941(13) 2_775
Zn1 O1 1.941(13) .
Zn1 O1 1.941(13) 3_575
Ru1 N3 2.042(12) 16_454
Ru1 N3 2.042(12) .
Ru1 N1 2.072(14) 16_454
Ru1 N1 2.072(14) .
Ru1 N2 2.080(13) 16_454
Ru1 N2 2.080(13) .
W1 O4 1.678(10) .
W1 O6 1.889(12) .
W1 O5 1.888(12) 21_665
W1 O3 1.908(12) .
W1 O5 1.934(14) .
W1 O7 2.395(19) 21_665
W1 O7 2.400(18) .
W2 O9 1.644(10) .
W2 O10 1.880(12) .
W2 O3 1.918(11) 20_455
W2 O10 1.928(11) 2_675
W2 O6 1.926(12) .
W2 O7 2.335(14) .
W2 O8 2.41(2) .
Si1 O8 1.61(4) 19_575
Si1 O8 1.61(4) .
Si1 O7 1.669(18) 20_455
Si1 O7 1.669(18) 3_465
Si1 O7 1.669(18) 21_665
Si1 O7 1.670(18) 2_675
Si1 O7 1.670(18) .
Si1 O7 1.670(18) 19_575
O1 C1 1.278(19) .
O2 C1 1.198(19) .
O3 W2 1.918(11) 21_665
O5 W1 1.888(12) 20_455
O7 W1 2.395(18) 20_455
O8 W2 2.41(2) 3_465
O8 W2 2.41(2) 2_675
O10 W2 1.928(11) 3_465
N1 C16 1.32(2) .
N1 C12 1.41(2) .
N2 C11 1.33(2) .
N2 C7 1.35(2) .
N3 C4 1.33(2) .
N3 C5 1.343(18) .
C1 C2 1.46(2) .
C2 C6 1.39(2) .
C2 C3 1.39(2) .
C3 C4 1.41(2) .
C5 C6 1.44(2) .
C5 C5 1.49(3) 16_454
C7 C8 1.39(2) .
C7 C12 1.43(3) 16_454
C8 C9 1.39(4) .
C9 C10 1.37(4) .
C10 C11 1.38(3) .
C12 C13 1.31(3) .
C12 C7 1.43(3) 16_454
C13 C14 1.39(4) .
C14 C15 1.38(4) .
C15 C16 1.41(3) .

loop_
_platon_squeeze_void_nr
_platon_squeeze_void_average_x
_platon_squeeze_void_average_y
_platon_squeeze_void_average_z
_platon_squeeze_void_volume
_platon_squeeze_void_count_electrons
_platon_squeeze_void_content
1 -0.017 0.440 -0.001 8332 2654 ' '
